data_2217626
loop_
_publ_author_name
'Rafael Tamazyan'
'Armen Ayvazyan'
'Vahan Martirosyan'
'Kristine Avagyan'
'Ashot Martirosyan'

_publ_section_title
;
 1-Benzyl-6-phenylimino-5-(pyrrol-2-ylidene)hexahydropyrimidine-2,4-dione
;
_journal_coeditor_code PV2060
_journal_issue 2
_journal_name_full 'Acta Crystallographica Section E'
_journal_page_first o483
_journal_page_last o483
_journal_paper_doi 10.1107/S1600536808001384
_journal_volume 64
_journal_year 2008
_chemical_formula_iupac 'C21 H20 N4 O2'
_chemical_formula_moiety 'C21 H20 N4 O2'
_chemical_formula_sum 'C21 H20 N4 O2'
_chemical_formula_weight 360.41
_chemical_name_systematic
;
1-Benzyl-6-phenylimino-5-(pyrrol-2-ylidene)hexahydropyrimidine-2,4-dione
;
_space_group_IT_number 2
_symmetry_cell_setting triclinic
_symmetry_space_group_name_Hall '-P 1'
_symmetry_space_group_name_H-M 'P -1'
_atom_sites_solution_hydrogens difmap
_atom_sites_solution_primary direct
_atom_sites_solution_secondary difmap
_audit_creation_method SHELXL97
_cell_angle_alpha 102.64(3)
_cell_angle_beta 93.32(3)
_cell_angle_gamma 102.45(3)
_cell_formula_units_Z 2
_cell_length_a 5.7844(12)
_cell_length_b 10.378(2)
_cell_length_c 15.595(3)
_cell_measurement_reflns_used 22
_cell_measurement_temperature 293(2)
_cell_measurement_theta_max 16
_cell_measurement_theta_min 13
_cell_volume 886.6(3)
_computing_cell_refinement 'CAD-4 Software (Enraf--Nonius 1988)'
_computing_data_collection 'CAD-4 Software (Enraf--Nonius 1988)'
_computing_data_reduction 'HELENA  (Spek, 1997)'
_computing_molecular_graphics
;
SHELXTL (Sheldrick, 2008) and ORTEPII (Johnson, 1976)
;
_computing_publication_material 'SHELXTL (Sheldrick, 2008)'
_computing_structure_refinement 'SHELXL97 (Sheldrick, 2008)'
_computing_structure_solution 'SHELXS97 (Sheldrick, 2008)'
_diffrn_ambient_temperature 293(2)
_diffrn_measured_fraction_theta_full 1.000
_diffrn_measured_fraction_theta_max 1.000
_diffrn_measurement_device_type 'Enraf--Nonius CAD-4'
_diffrn_measurement_method \q/2\q
_diffrn_radiation_monochromator graphite
_diffrn_radiation_source 'fine-focus sealed tube'
_diffrn_radiation_type MoK\a
_diffrn_radiation_wavelength 0.71073
_diffrn_reflns_av_R_equivalents 0.0277
_diffrn_reflns_av_sigmaI/netI 0.0652
_diffrn_reflns_limit_h_max 8
_diffrn_reflns_limit_h_min 0
_diffrn_reflns_limit_k_max 14
_diffrn_reflns_limit_k_min -14
_diffrn_reflns_limit_l_max 21
_diffrn_reflns_limit_l_min -21
_diffrn_reflns_number 5619
_diffrn_reflns_theta_full 29.97
_diffrn_reflns_theta_max 29.97
_diffrn_reflns_theta_min 1.35
_diffrn_standards_decay_% 0
_diffrn_standards_interval_time 180
_diffrn_standards_number 3
_exptl_absorpt_coefficient_mu 0.090
_exptl_absorpt_correction_type none
_exptl_crystal_colour colourless
_exptl_crystal_density_diffrn 1.350
_exptl_crystal_density_method 'not measured'
_exptl_crystal_description prism
_exptl_crystal_F_000 380
_exptl_crystal_size_max 0.3
_exptl_crystal_size_mid 0.27
_exptl_crystal_size_min 0.25
_refine_diff_density_max 0.272
_refine_diff_density_min -0.264
_refine_ls_extinction_coef 0.0124(13)
_refine_ls_extinction_expression Fc^*^=kFc[1+0.001xFc^2^\l^3^/sin(2\q)]^-1/4^
_refine_ls_extinction_method 'SHELXL97 (Sheldrick, 2008)'
_refine_ls_goodness_of_fit_ref 1.042
_refine_ls_hydrogen_treatment refall
_refine_ls_matrix_type full
_refine_ls_number_parameters 325
_refine_ls_number_reflns 5144
_refine_ls_number_restraints 0
_refine_ls_restrained_S_all 1.042
_refine_ls_R_factor_all 0.1280
_refine_ls_R_factor_gt 0.0649
_refine_ls_shift/su_max 0.000
_refine_ls_shift/su_mean 0.000
_refine_ls_structure_factor_coef Fsqd
_refine_ls_weighting_details 'calc w = 1/[\s^2^(Fo^2^)+(0.0198P)^2^+0.561P] where P=(Fo^2^+2Fc^2^)/3'
_refine_ls_weighting_scheme calc
_refine_ls_wR_factor_gt 0.1046
_refine_ls_wR_factor_ref 0.1281
_reflns_number_gt 2944
_reflns_number_total 5144
_reflns_threshold_expression I>2\s(I)
_cod_data_source_file pv2060.cif
_cod_data_source_block I
_cod_database_code 2217626
_cod_database_fobs_code 2217626

loop_
_symmetry_equiv_pos_as_xyz
'x, y, z'
'-x, -y, -z'

loop_
_atom_site_type_symbol
_atom_site_label
_atom_site_fract_x
_atom_site_fract_y
_atom_site_fract_z
_atom_site_U_iso_or_equiv
_atom_site_adp_type
_atom_site_calc_flag
_atom_site_occupancy
N N1 0.4204(3) -0.03850(16) 0.35608(11) 0.0320(4) Uani d 1
C C2 0.2737(4) -0.0209(2) 0.42132(14) 0.0329(5) Uani d 1
H H3 0.163(4) 0.120(2) 0.4942(16) 0.043(7) Uiso d 1
N N3 0.2672(4) 0.11039(18) 0.45813(13) 0.0374(5) Uani d 1
C C4 0.4114(4) 0.2259(2) 0.44199(13) 0.0312(5) Uani d 1
C C5 0.5484(4) 0.20422(19) 0.36835(13) 0.0291(4) Uani d 1
C C6 0.5188(4) 0.0671(2) 0.31427(14) 0.0295(4) Uani d 1
O O7 0.4116(3) 0.33653(15) 0.49159(10) 0.0430(4) Uani d 1
O O8 0.1540(3) -0.11624(15) 0.44595(11) 0.0469(4) Uani d 1
C C9 0.7255(4) 0.3145(2) 0.35785(13) 0.0300(4) Uani d 1
H H10 0.638(4) 0.464(2) 0.4363(16) 0.044(7) Uiso d 1
N N10 0.7427(4) 0.44206(18) 0.39838(13) 0.0393(5) Uani d 1
C C11 0.9511(5) 0.5384(2) 0.3816(2) 0.0465(6) Uani d 1
H H11A 1.017(5) 0.610(3) 0.438(2) 0.075(9) Uiso d 1
H H11B 0.906(5) 0.585(3) 0.3357(18) 0.060(8) Uiso d 1
C C12 1.1099(5) 0.4461(3) 0.34836(19) 0.0462(6) Uani d 1
H H12A 1.208(5) 0.435(3) 0.4041(19) 0.066(9) Uiso d 1
H H12B 1.215(5) 0.476(3) 0.3058(17) 0.058(8) Uiso d 1
C C13 0.9361(4) 0.3101(3) 0.30583(17) 0.0401(6) Uani d 1
H H13A 0.993(5) 0.228(3) 0.3025(17) 0.054(8) Uiso d 1
H H13B 0.890(5) 0.310(3) 0.245(2) 0.071(9) Uiso d 1
N N14 0.5687(3) 0.02327(18) 0.23576(12) 0.0367(4) Uani d 1
C C15 0.5951(4) 0.0974(2) 0.16998(14) 0.0342(5) Uani d 1
C C16 0.4413(5) 0.1784(3) 0.15504(17) 0.0457(6) Uani d 1
H H16 0.325(4) 0.192(2) 0.1957(16) 0.048(7) Uiso d 1
C C17 0.4605(6) 0.2394(3) 0.08445(19) 0.0578(8) Uani d 1
H H17 0.351(5) 0.292(3) 0.0734(19) 0.069(9) Uiso d 1
C C18 0.6315(6) 0.2211(3) 0.02769(18) 0.0593(8) Uani d 1
H H18 0.646(5) 0.263(3) -0.024(2) 0.072(9) Uiso d 1
C C19 0.7829(5) 0.1407(3) 0.04185(17) 0.0533(7) Uani d 1
H H19 0.904(5) 0.127(3) 0.002(2) 0.072(9) Uiso d 1
C C20 0.7642(5) 0.0783(3) 0.11150(16) 0.0439(6) Uani d 1
H H20 0.866(5) 0.023(3) 0.1218(17) 0.056(8) Uiso d 1
C C21 0.4193(4) -0.1793(2) 0.31229(15) 0.0350(5) Uani d 1
H H21A 0.575(4) -0.179(2) 0.2917(14) 0.033(6) Uiso d 1
H H21B 0.403(4) -0.229(2) 0.3603(15) 0.037(6) Uiso d 1
C C22 0.2243(4) -0.2461(2) 0.23746(14) 0.0334(5) Uani d 1
C C23 0.2296(5) -0.3733(2) 0.18596(16) 0.0417(6) Uani d 1
H H23 0.367(5) -0.412(3) 0.1979(17) 0.058(8) Uiso d 1
C C24 0.0439(5) -0.4443(3) 0.12153(18) 0.0528(7) Uani d 1
H H24 0.049(5) -0.533(3) 0.0869(17) 0.059(8) Uiso d 1
C C25 -0.1440(5) -0.3884(3) 0.10493(18) 0.0546(7) Uani d 1
H H25 -0.276(5) -0.439(3) 0.0577(18) 0.064(8) Uiso d 1
C C26 -0.1472(5) -0.2606(3) 0.15307(17) 0.0482(6) Uani d 1
H H26 -0.285(5) -0.219(3) 0.1429(17) 0.061(8) Uiso d 1
C C27 0.0355(5) -0.1909(2) 0.21906(16) 0.0415(6) Uani d 1
H H27 0.030(4) -0.103(2) 0.2539(15) 0.038(6) Uiso d 1

loop_
_atom_site_aniso_label
_atom_site_aniso_U_11
_atom_site_aniso_U_22
_atom_site_aniso_U_33
_atom_site_aniso_U_12
_atom_site_aniso_U_13
_atom_site_aniso_U_23
N1 0.0374(10) 0.0241(8) 0.0323(9) 0.0033(7) 0.0113(8) 0.0042(7)
C2 0.0368(12) 0.0286(10) 0.0328(11) 0.0050(9) 0.0096(9) 0.0071(9)
N3 0.0432(11) 0.0282(9) 0.0404(11) 0.0049(8) 0.0219(9) 0.0063(8)
C4 0.0339(12) 0.0288(10) 0.0307(11) 0.0062(9) 0.0062(9) 0.0066(9)
C5 0.0318(11) 0.0260(10) 0.0284(10) 0.0030(8) 0.0086(9) 0.0062(8)
C6 0.0288(11) 0.0259(10) 0.0330(11) 0.0030(8) 0.0090(9) 0.0072(8)
O7 0.0566(11) 0.0281(8) 0.0424(9) 0.0071(7) 0.0204(8) 0.0032(7)
O8 0.0581(11) 0.0319(8) 0.0532(10) 0.0052(8) 0.0276(9) 0.0153(7)
C9 0.0301(11) 0.0318(11) 0.0268(10) 0.0046(9) 0.0026(8) 0.0069(8)
N10 0.0418(12) 0.0279(9) 0.0462(12) 0.0024(8) 0.0149(10) 0.0079(8)
C11 0.0464(15) 0.0323(12) 0.0540(16) -0.0060(11) 0.0077(13) 0.0106(12)
C12 0.0374(14) 0.0424(14) 0.0541(16) -0.0033(11) 0.0071(12) 0.0136(12)
C13 0.0340(13) 0.0371(13) 0.0453(14) 0.0011(10) 0.0120(11) 0.0067(11)
N14 0.0441(11) 0.0309(9) 0.0336(10) 0.0047(8) 0.0141(8) 0.0063(8)
C15 0.0361(12) 0.0310(11) 0.0289(11) -0.0022(9) 0.0075(9) 0.0022(9)
C16 0.0410(14) 0.0533(15) 0.0411(14) 0.0068(12) 0.0079(12) 0.0111(11)
C17 0.0546(18) 0.0641(18) 0.0554(17) 0.0070(15) -0.0062(14) 0.0257(15)
C18 0.066(2) 0.0638(18) 0.0395(15) -0.0107(15) -0.0006(14) 0.0215(13)
C19 0.0581(18) 0.0554(16) 0.0340(13) -0.0086(14) 0.0138(13) 0.0035(12)
C20 0.0500(15) 0.0402(13) 0.0382(13) 0.0056(12) 0.0165(12) 0.0045(11)
C21 0.0407(13) 0.0280(11) 0.0371(12) 0.0089(10) 0.0116(10) 0.0065(9)
C22 0.0390(12) 0.0267(10) 0.0333(11) 0.0026(9) 0.0114(10) 0.0081(8)
C23 0.0543(16) 0.0312(12) 0.0383(13) 0.0081(11) 0.0136(12) 0.0050(10)
C24 0.0671(19) 0.0366(14) 0.0437(14) 0.0029(13) 0.0119(14) -0.0061(11)
C25 0.0545(18) 0.0550(17) 0.0405(14) -0.0035(14) 0.0009(13) -0.0001(12)
C26 0.0418(15) 0.0514(15) 0.0472(15) 0.0050(12) 0.0026(12) 0.0094(12)
C27 0.0456(14) 0.0316(12) 0.0443(13) 0.0068(10) 0.0089(11) 0.0040(10)

loop_
_atom_type_symbol
_atom_type_description
_atom_type_scat_dispersion_real
_atom_type_scat_dispersion_imag
_atom_type_scat_source
C C 0.0033 0.0016 'International Tables Vol C Tables 4.2.6.8 and 6.1.1.4'
H H 0.0000 0.0000 'International Tables Vol C Tables 4.2.6.8 and 6.1.1.4'
N N 0.0061 0.0033 'International Tables Vol C Tables 4.2.6.8 and 6.1.1.4'
O O 0.0106 0.0060 'International Tables Vol C Tables 4.2.6.8 and 6.1.1.4'

loop_
_geom_angle_atom_site_label_1
_geom_angle_atom_site_label_2
_geom_angle_atom_site_label_3
_geom_angle
_geom_angle_publ_flag
C2 N1 C6 122.57(17) n
C2 N1 C21 116.70(17) n
C6 N1 C21 118.51(17) n
O8 C2 N3 121.31(19) n
O8 C2 N1 122.72(19) n
N3 C2 N1 115.97(18) n
C2 N3 C4 126.16(19) n
C2 N3 H3 115.4(16) n
C4 N3 H3 118.5(16) n
O7 C4 N3 117.81(19) n
O7 C4 C5 126.25(19) n
N3 C4 C5 115.94(18) n
C9 C5 C4 118.04(18) n
C9 C5 C6 122.50(18) n
C4 C5 C6 119.06(17) n
N14 C6 N1 113.57(18) n
N14 C6 C5 131.61(19) n
N1 C6 C5 114.81(17) n
N10 C9 C5 124.5(2) n
N10 C9 C13 107.55(19) n
C5 C9 C13 127.79(19) n
C9 N10 C11 114.7(2) n
C9 N10 H10 120.3(16) n
C11 N10 H10 124.8(16) n
N10 C11 C12 101.68(19) n
N10 C11 H11A 109.7(17) n
C12 C11 H11A 115.6(17) n
N10 C11 H11B 110.5(16) n
C12 C11 H11B 111.4(16) n
H11A C11 H11B 108(2) n
C11 C12 C13 103.9(2) n
C11 C12 H12A 106.9(15) n
C13 C12 H12A 108.7(15) n
C11 C12 H12B 115.1(15) n
C13 C12 H12B 110.6(15) n
H12A C12 H12B 111(2) n
C9 C13 C12 103.0(2) n
C9 C13 H13A 113.3(15) n
C12 C13 H13A 117.7(16) n
C9 C13 H13B 109.5(18) n
C12 C13 H13B 107.9(17) n
H13A C13 H13B 105(2) n
C6 N14 C15 125.54(19) n
C16 C15 C20 118.3(2) n
C16 C15 N14 122.3(2) n
C20 C15 N14 119.0(2) n
C17 C16 C15 120.3(3) n
C17 C16 H16 121.3(15) n
C15 C16 H16 118.4(15) n
C18 C17 C16 120.8(3) n
C18 C17 H17 119.4(18) n
C16 C17 H17 119.7(18) n
C19 C18 C17 119.1(3) n
C19 C18 H18 119.3(17) n
C17 C18 H18 121.6(17) n
C18 C19 C20 120.6(3) n
C18 C19 H19 120.2(18) n
C20 C19 H19 119.2(18) n
C19 C20 C15 120.8(3) n
C19 C20 H20 121.4(16) n
C15 C20 H20 117.7(16) n
N1 C21 C22 115.08(19) n
N1 C21 H21A 107.5(13) n
C22 C21 H21A 110.5(13) n
N1 C21 H21B 104.6(13) n
C22 C21 H21B 110.5(13) n
H21A C21 H21B 108.3(18) n
C27 C22 C23 118.0(2) n
C27 C22 C21 123.7(2) n
C23 C22 C21 118.2(2) n
C24 C23 C22 120.5(3) n
C24 C23 H23 121.3(16) n
C22 C23 H23 118.2(16) n
C25 C24 C23 120.6(3) n
C25 C24 H24 119.8(16) n
C23 C24 H24 119.5(16) n
C24 C25 C26 119.6(3) n
C24 C25 H25 120.6(16) n
C26 C25 H25 119.9(16) n
C25 C26 C27 119.9(3) n
C25 C26 H26 120.6(16) n
C27 C26 H26 119.4(16) n
C22 C27 C26 121.4(2) n
C22 C27 H27 118.9(14) n
C26 C27 H27 119.7(14) n

loop_
_geom_bond_atom_site_label_1
_geom_bond_atom_site_label_2
_geom_bond_distance
_geom_bond_publ_flag
N1 C2 1.369(3) n
N1 C6 1.427(2) n
N1 C21 1.470(3) n
C2 O8 1.228(2) n
C2 N3 1.368(3) n
N3 C4 1.386(3) n
N3 H3 0.86(2) n
C4 O7 1.236(2) n
C4 C5 1.437(3) n
C5 C9 1.408(3) n
C5 C6 1.455(3) n
C6 N14 1.282(3) n
C9 N10 1.316(3) n
C9 C13 1.506(3) n
N10 C11 1.467(3) n
N10 H10 0.90(2) n
C11 C12 1.499(4) n
C11 H11A 1.01(3) n
C11 H11B 1.00(3) n
C12 C13 1.531(3) n
C12 H12A 1.05(3) n
C12 H12B 0.98(3) n
C13 H13A 0.97(3) n
C13 H13B 0.97(3) n
N14 C15 1.407(3) n
C15 C16 1.391(3) n
C15 C20 1.392(3) n
C16 C17 1.383(4) n
C16 H16 0.96(3) n
C17 C18 1.381(4) n
C17 H17 0.95(3) n
C18 C19 1.373(4) n
C18 H18 0.99(3) n
C19 C20 1.379(4) n
C19 H19 0.97(3) n
C20 H20 0.93(3) n
C21 C22 1.507(3) n
C21 H21A 0.97(2) n
C21 H21B 0.99(2) n
C22 C27 1.381(3) n
C22 C23 1.395(3) n
C23 C24 1.384(4) n
C23 H23 0.99(3) n
C24 C25 1.375(4) n
C24 H24 0.96(3) n
C25 C26 1.379(4) n
C25 H25 1.00(3) n
C26 C27 1.384(4) n
C26 H26 1.00(3) n
C27 H27 0.96(2) n

loop_
_geom_hbond_atom_site_label_D
_geom_hbond_atom_site_label_H
_geom_hbond_atom_site_label_A
_geom_hbond_site_symmetry_D
_geom_hbond_site_symmetry_H
_geom_hbond_site_symmetry_A
_geom_hbond_distance_DH
_geom_hbond_distance_HA
_geom_hbond_distance_DA
_geom_hbond_angle_DHA
_geom_hbond_publ_flag
N10 H10 O7 1_555 1_555 1_555 0.90(2) 2.03(2) 2.664(3) 127(2) yes
N10 H10 O7 1_555 1_555 2_666 0.90(2) 2.22(2) 2.891(3) 131(2) yes
N3 H3 O8 1_555 1_555 2_556 0.86(2) 2.10(2) 2.937(3) 165(2) yes

loop_
_geom_torsion_atom_site_label_1
_geom_torsion_atom_site_label_2
_geom_torsion_atom_site_label_3
_geom_torsion_atom_site_label_4
_geom_torsion
_geom_torsion_publ_flag
C6 N1 C2 O8 166.1(2) n
C21 N1 C2 O8 3.3(3) n
C6 N1 C2 N3 -13.8(3) n
C21 N1 C2 N3 -176.6(2) n
O8 C2 N3 C4 173.1(2) n
N1 C2 N3 C4 -7.0(3) n
C2 N3 C4 O7 -167.7(2) n
C2 N3 C4 C5 12.0(3) n
O7 C4 C5 C9 9.8(3) n
N3 C4 C5 C9 -169.9(2) n
O7 C4 C5 C6 -177.4(2) n
N3 C4 C5 C6 3.0(3) n
C2 N1 C6 N14 -154.0(2) n
C21 N1 C6 N14 8.5(3) n
C2 N1 C6 C5 27.1(3) n
C21 N1 C6 C5 -170.4(2) n
C9 C5 C6 N14 -26.9(4) n
C4 C5 C6 N14 160.5(2) n
C9 C5 C6 N1 151.8(2) n
C4 C5 C6 N1 -20.7(3) n
C4 C5 C9 N10 -15.1(3) n
C6 C5 C9 N10 172.4(2) n
C4 C5 C9 C13 159.9(2) n
C6 C5 C9 C13 -12.7(4) n
C5 C9 N10 C11 176.1(2) n
C13 C9 N10 C11 0.3(3) n
C9 N10 C11 C12 -18.9(3) n
N10 C11 C12 C13 28.4(3) n
N10 C9 C13 C12 18.0(3) n
C5 C9 C13 C12 -157.6(2) n
C11 C12 C13 C9 -28.8(3) n
N1 C6 N14 C15 158.8(2) n
C5 C6 N14 C15 -22.4(4) n
C6 N14 C15 C16 -42.4(3) n
C6 N14 C15 C20 144.7(2) n
C20 C15 C16 C17 -1.0(4) n
N14 C15 C16 C17 -174.0(2) n
C15 C16 C17 C18 0.1(4) n
C16 C17 C18 C19 0.3(4) n
C17 C18 C19 C20 0.3(4) n
C18 C19 C20 C15 -1.3(4) n
C16 C15 C20 C19 1.6(3) n
N14 C15 C20 C19 174.8(2) n
C2 N1 C21 C22 84.4(2) n
C6 N1 C21 C22 -79.1(2) n
N1 C21 C22 C27 -10.3(3) n
N1 C21 C22 C23 172.27(19) n
C27 C22 C23 C24 -3.3(3) n
C21 C22 C23 C24 174.3(2) n
C22 C23 C24 C25 2.5(4) n
C23 C24 C25 C26 -0.1(4) n
C24 C25 C26 C27 -1.6(4) n
C23 C22 C27 C26 1.6(3) n
C21 C22 C27 C26 -175.8(2) n
C25 C26 C27 C22 0.8(4) n
